data_4079251
loop_
_publ_author_name
'Slivarichova, Miriam'
'Reading, Eamonn'
'Haddow, Mairi F.'
'Othman, Hafiizah'
'Owen, Gareth R.'

_publ_section_title
;
 Silver and Palladium Complexes Containing Ditopic N-Heterocyclic
 Carbene--Thione Ligands
;
_journal_issue 18
_journal_name_full Organometallics
_journal_page_first 6595
_journal_paper_doi 10.1021/om300615e
_journal_volume 31
_journal_year 2012
_chemical_formula_moiety 'C42 H40 N8 Pd S2, 2(C2 H3 N), 2(Br)'
_chemical_formula_sum 'C46 H46 Br2 N10 Pd S2'
_chemical_formula_weight 1069.27
_chemical_name_common Complex_12
_chemical_name_systematic
; 
 ? 
;
_space_group_IT_number 14
_symmetry_cell_setting monoclinic
_symmetry_space_group_name_Hall '-P 2yn'
_symmetry_space_group_name_H-M 'P 1 21/n 1'
_atom_sites_solution_hydrogens geom
_atom_sites_solution_primary direct
_atom_sites_solution_secondary difmap
_audit_creation_method SHELXL-97
_cell_angle_alpha 90.00
_cell_angle_beta 109.9830(10)
_cell_angle_gamma 90.00
_cell_formula_units_Z 4
_cell_length_a 13.0646(11)
_cell_length_b 26.493(2)
_cell_length_c 14.1483(12)
_cell_measurement_reflns_used 9884
_cell_measurement_temperature 100(2)
_cell_measurement_theta_max 27.53
_cell_measurement_theta_min 2.26
_cell_volume 4602.2(7)
_computing_cell_refinement 'Bruker Apex II'
_computing_data_collection 'Bruker Apex II'
_computing_data_reduction 'Bruker SAINT'
_computing_molecular_graphics 'Bruker ShelXTL'
_computing_publication_material 'Bruker ShelXTL'
_computing_structure_refinement 'SHELXL-97 (Sheldrick, 2008)'
_computing_structure_solution 'SHELXS-97 (Sheldrick, 2008)'
_diffrn_ambient_temperature 100(2)
_diffrn_measured_fraction_theta_full 0.996
_diffrn_measured_fraction_theta_max 0.996
_diffrn_measurement_device_type 'CCD area detector'
_diffrn_measurement_method 'phi scans'
_diffrn_radiation_monochromator graphite
_diffrn_radiation_source 'fine-focus sealed tube'
_diffrn_radiation_type MoK\a
_diffrn_radiation_wavelength 0.71073
_diffrn_reflns_av_R_equivalents 0.0242
_diffrn_reflns_av_sigmaI/netI 0.0216
_diffrn_reflns_limit_h_max 16
_diffrn_reflns_limit_h_min -14
_diffrn_reflns_limit_k_max 29
_diffrn_reflns_limit_k_min -34
_diffrn_reflns_limit_l_max 18
_diffrn_reflns_limit_l_min -18
_diffrn_reflns_number 42941
_diffrn_reflns_theta_full 27.55
_diffrn_reflns_theta_max 27.55
_diffrn_reflns_theta_min 1.83
_exptl_absorpt_coefficient_mu 2.275
_exptl_absorpt_correction_T_max 0.7456
_exptl_absorpt_correction_T_min 0.5879
_exptl_absorpt_correction_type multi-scan
_exptl_absorpt_process_details 'SADABS V2008/2'
_exptl_crystal_colour 'pale yellow'
_exptl_crystal_density_diffrn 1.543
_exptl_crystal_density_method 'not measured'
_exptl_crystal_description block
_exptl_crystal_F_000 2160
_exptl_crystal_size_max 0.17
_exptl_crystal_size_mid 0.13
_exptl_crystal_size_min 0.08
_refine_diff_density_max 1.052
_refine_diff_density_min -0.849
_refine_diff_density_rms 0.082
_refine_ls_extinction_method none
_refine_ls_goodness_of_fit_ref 1.040
_refine_ls_hydrogen_treatment constr
_refine_ls_matrix_type full
_refine_ls_number_parameters 552
_refine_ls_number_reflns 10581
_refine_ls_number_restraints 0
_refine_ls_restrained_S_all 1.040
_refine_ls_R_factor_all 0.0367
_refine_ls_R_factor_gt 0.0296
_refine_ls_shift/su_max 0.002
_refine_ls_shift/su_mean 0.000
_refine_ls_structure_factor_coef Fsqd
_refine_ls_weighting_details 'calc w=1/[\s^2^(Fo^2^)+(0.0380P)^2^+5.1319P] where P=(Fo^2^+2Fc^2^)/3'
_refine_ls_weighting_scheme calc
_refine_ls_wR_factor_gt 0.0720
_refine_ls_wR_factor_ref 0.0753
_reflns_number_gt 9236
_reflns_number_total 10581
_reflns_threshold_expression >2sigma(I)
_cod_data_source_file om300615e_si_002.cif
_cod_data_source_block Complex_12_ms133_0m
_cod_original_sg_symbol_H-M P21/n
_cod_database_code 4079251

loop_
_symmetry_equiv_pos_as_xyz
'x, y, z'
'-x+1/2, y+1/2, -z+1/2'
'-x, -y, -z'
'x-1/2, -y-1/2, z-1/2'

loop_
_atom_site_label
_atom_site_type_symbol
_atom_site_fract_x
_atom_site_fract_y
_atom_site_fract_z
_atom_site_U_iso_or_equiv
_atom_site_adp_type
_atom_site_occupancy
_atom_site_symmetry_multiplicity
_atom_site_calc_flag
_atom_site_refinement_flags
Pd1 Pd 0.244980(13) 0.119889(6) 0.830652(12) 0.01413(5) Uani 1 1 d .
S1 S 0.43374(5) 0.10905(2) 0.91593(4) 0.02218(12) Uani 1 1 d .
S2 S 0.30987(5) 0.13858(2) 0.69890(4) 0.02011(12) Uani 1 1 d .
C1 C 0.47590(18) 0.12100(9) 1.04268(16) 0.0181(4) Uani 1 1 d .
C2 C 0.65264(19) 0.07316(9) 1.08661(18) 0.0230(5) Uani 1 1 d .
H2A H 0.6181 0.0539 1.0238 0.028 Uiso 1 1 calc R
H2B H 0.6856 0.0487 1.1415 0.028 Uiso 1 1 calc R
C3 C 0.5789(2) 0.11957(10) 1.20585(17) 0.0234(5) Uani 1 1 d .
H3 H 0.6369 0.1121 1.2664 0.028 Uiso 1 1 calc R
C4 C 0.49116(19) 0.14809(9) 1.19700(17) 0.0214(5) Uani 1 1 d .
H4 H 0.4749 0.1642 1.2501 0.026 Uiso 1 1 calc R
C5 C 0.32340(18) 0.17408(9) 1.05399(17) 0.0178(4) Uani 1 1 d .
H5A H 0.3177 0.1912 0.9901 0.021 Uiso 1 1 calc R
H5B H 0.3152 0.1998 1.1016 0.021 Uiso 1 1 calc R
C6 C 0.20887(17) 0.10621(8) 0.95351(16) 0.0160(4) Uani 1 1 d .
C7 C 0.11389(19) 0.02434(9) 0.90920(18) 0.0204(5) Uani 1 1 d .
H7A H 0.1261 -0.0062 0.9520 0.025 Uiso 1 1 calc R
H7B H 0.1588 0.0209 0.8656 0.025 Uiso 1 1 calc R
C8 C 0.14601(19) 0.07398(9) 1.06998(17) 0.0214(5) Uani 1 1 d .
H8 H 0.1103 0.0520 1.1018 0.026 Uiso 1 1 calc R
C9 C 0.20044(19) 0.11643(9) 1.10895(17) 0.0200(5) Uani 1 1 d .
H9 H 0.2110 0.1302 1.1736 0.024 Uiso 1 1 calc R
C10 C 0.74079(19) 0.10681(9) 1.07433(17) 0.0216(5) Uani 1 1 d .
C11 C 0.7259(2) 0.13264(11) 0.9845(2) 0.0302(6) Uani 1 1 d .
H11 H 0.6606 0.1279 0.9290 0.036 Uiso 1 1 calc R
C12 C 0.8054(2) 0.16516(11) 0.9753(2) 0.0340(6) Uani 1 1 d .
H12 H 0.7939 0.1828 0.9141 0.041 Uiso 1 1 calc R
C13 C 0.9013(2) 0.17180(11) 1.0554(2) 0.0328(6) Uani 1 1 d .
H13 H 0.9557 0.1941 1.0494 0.039 Uiso 1 1 calc R
C14 C 0.9174(2) 0.14588(12) 1.1438(2) 0.0339(6) Uani 1 1 d .
H14 H 0.9837 0.1501 1.1984 0.041 Uiso 1 1 calc R
C15 C 0.8379(2) 0.11375(11) 1.15379(19) 0.0284(6) Uani 1 1 d .
H15 H 0.8498 0.0964 1.2154 0.034 Uiso 1 1 calc R
C16 C -0.00499(19) 0.02595(9) 0.84303(17) 0.0201(5) Uani 1 1 d .
C17 C -0.0832(2) 0.05278(9) 0.86842(18) 0.0227(5) Uani 1 1 d .
H17 H -0.0621 0.0734 0.9269 0.027 Uiso 1 1 calc R
C18 C -0.1922(2) 0.04959(10) 0.8085(2) 0.0278(5) Uani 1 1 d .
H18 H -0.2455 0.0676 0.8269 0.033 Uiso 1 1 calc R
C19 C -0.2237(2) 0.02033(10) 0.7224(2) 0.0312(6) Uani 1 1 d .
H19 H -0.2984 0.0180 0.6820 0.037 Uiso 1 1 calc R
C20 C -0.1462(2) -0.00539(10) 0.6951(2) 0.0301(6) Uani 1 1 d .
H20 H -0.1676 -0.0249 0.6352 0.036 Uiso 1 1 calc R
C21 C -0.0374(2) -0.00290(9) 0.75473(18) 0.0243(5) Uani 1 1 d .
H21 H 0.0155 -0.0208 0.7357 0.029 Uiso 1 1 calc R
C22 C 0.21799(18) 0.13328(9) 0.57994(16) 0.0178(4) Uani 1 1 d .
C23 C 0.3240(2) 0.18832(10) 0.50370(18) 0.0253(5) Uani 1 1 d .
H23A H 0.3432 0.2106 0.5635 0.030 Uiso 1 1 calc R
H23B H 0.3044 0.2100 0.4431 0.030 Uiso 1 1 calc R
C24 C 0.1443(2) 0.14414(10) 0.41421(18) 0.0267(5) Uani 1 1 d .
H24 H 0.1339 0.1554 0.3478 0.032 Uiso 1 1 calc R
C25 C 0.0785(2) 0.11290(10) 0.44158(17) 0.0259(5) Uani 1 1 d .
H25 H 0.0124 0.0985 0.3986 0.031 Uiso 1 1 calc R
C26 C 0.08213(19) 0.07435(8) 0.60688(17) 0.0194(4) Uani 1 1 d .
H26A H 0.0279 0.0504 0.5637 0.023 Uiso 1 1 calc R
H26B H 0.1419 0.0545 0.6545 0.023 Uiso 1 1 calc R
C27 C 0.08560(18) 0.12860(8) 0.75072(16) 0.0155(4) Uani 1 1 d .
C28 C 0.02807(19) 0.19421(9) 0.85085(17) 0.0216(5) Uani 1 1 d .
H28A H 0.0513 0.1751 0.9149 0.026 Uiso 1 1 calc R
H28B H -0.0417 0.2111 0.8440 0.026 Uiso 1 1 calc R
C29 C -0.08935(19) 0.15476(9) 0.69049(17) 0.0210(5) Uani 1 1 d .
H29 H -0.1543 0.1723 0.6856 0.025 Uiso 1 1 calc R
C30 C -0.07661(18) 0.12134(9) 0.62404(17) 0.0200(5) Uani 1 1 d .
H30 H -0.1304 0.1106 0.5631 0.024 Uiso 1 1 calc R
C31 C 0.4209(2) 0.15607(10) 0.50870(18) 0.0256(5) Uani 1 1 d .
C32 C 0.5170(2) 0.15835(12) 0.5909(2) 0.0344(6) Uani 1 1 d .
H32 H 0.5232 0.1811 0.6444 0.041 Uiso 1 1 calc R
C33 C 0.6041(3) 0.12716(14) 0.5947(3) 0.0456(8) Uani 1 1 d .
H33 H 0.6689 0.1280 0.6517 0.055 Uiso 1 1 calc R
C34 C 0.5967(3) 0.09476(14) 0.5153(3) 0.0482(9) Uani 1 1 d .
H34 H 0.6564 0.0738 0.5174 0.058 Uiso 1 1 calc R
C35 C 0.5025(3) 0.09343(14) 0.4343(3) 0.0486(8) Uani 1 1 d .
H35 H 0.4969 0.0713 0.3799 0.058 Uiso 1 1 calc R
C36 C 0.4153(3) 0.12385(12) 0.4306(2) 0.0393(7) Uani 1 1 d .
H36 H 0.3506 0.1225 0.3734 0.047 Uiso 1 1 calc R
C37 C 0.1126(2) 0.23389(9) 0.85554(18) 0.0235(5) Uani 1 1 d .
C38 C 0.1517(2) 0.24239(9) 0.7774(2) 0.0257(5) Uani 1 1 d .
H38 H 0.1240 0.2234 0.7170 0.031 Uiso 1 1 calc R
C39 C 0.2316(2) 0.27884(11) 0.7876(3) 0.0384(7) Uani 1 1 d .
H39 H 0.2589 0.2846 0.7344 0.046 Uiso 1 1 calc R
C40 C 0.2712(2) 0.30682(11) 0.8756(3) 0.0461(9) Uani 1 1 d .
H40 H 0.3273 0.3309 0.8837 0.055 Uiso 1 1 calc R
C41 C 0.2286(3) 0.29947(12) 0.9514(3) 0.0446(8) Uani 1 1 d .
H41 H 0.2535 0.3197 1.0103 0.054 Uiso 1 1 calc R
C42 C 0.1504(2) 0.26316(11) 0.9426(2) 0.0345(6) Uani 1 1 d .
H42 H 0.1224 0.2581 0.9956 0.041 Uiso 1 1 calc R
N1 N 0.56911(15) 0.10298(8) 1.11001(14) 0.0194(4) Uani 1 1 d .
N2 N 0.42883(15) 0.14950(7) 1.09569(14) 0.0178(4) Uani 1 1 d .
N3 N 0.23809(15) 0.13610(7) 1.03593(13) 0.0162(4) Uani 1 1 d .
N4 N 0.15188(15) 0.06835(7) 0.97402(14) 0.0176(4) Uani 1 1 d .
N5 N 0.22989(16) 0.15696(8) 0.50003(14) 0.0218(4) Uani 1 1 d .
N6 N 0.12532(16) 0.10565(8) 0.54481(14) 0.0200(4) Uani 1 1 d .
N7 N 0.03115(15) 0.10560(7) 0.66247(14) 0.0164(4) Uani 1 1 d .
N8 N 0.01030(15) 0.15877(7) 0.76762(14) 0.0172(4) Uani 1 1 d .
Br1 Br 0.24076(2) 0.237606(9) 0.243615(17) 0.02453(6) Uani 1 1 d .
Br2 Br 0.31300(2) 0.454080(9) 0.886107(18) 0.02467(6) Uani 1 1 d .
N9 N -0.1126(2) 0.48297(10) 0.6122(2) 0.0449(6) Uani 1 1 d .
C43 C -0.0498(2) 0.49871(11) 0.6833(3) 0.0367(7) Uani 1 1 d .
C44 C 0.0298(3) 0.51955(13) 0.7744(3) 0.0461(8) Uani 1 1 d .
H44A H 0.0481 0.5541 0.7613 0.069 Uiso 1 1 calc R
H44B H 0.0958 0.4987 0.7944 0.069 Uiso 1 1 calc R
H44C H -0.0011 0.5198 0.8285 0.069 Uiso 1 1 calc R
N10 N 0.0516(4) 0.24496(18) 0.5298(3) 0.0911(14) Uani 1 1 d .
C45 C 0.0352(3) 0.25356(14) 0.4483(3) 0.0482(8) Uani 1 1 d .
C46 C 0.0133(3) 0.26404(13) 0.3433(2) 0.0425(7) Uani 1 1 d .
H46A H -0.0405 0.2399 0.3023 0.064 Uiso 1 1 calc R
H46B H 0.0808 0.2610 0.3281 0.064 Uiso 1 1 calc R
H46C H -0.0154 0.2984 0.3279 0.064 Uiso 1 1 calc R

loop_
_atom_site_aniso_label
_atom_site_aniso_U_11
_atom_site_aniso_U_22
_atom_site_aniso_U_33
_atom_site_aniso_U_23
_atom_site_aniso_U_13
_atom_site_aniso_U_12
Pd1 0.01260(8) 0.01659(9) 0.01368(8) 0.00091(6) 0.00510(6) 0.00143(6)
S1 0.0149(3) 0.0359(3) 0.0158(2) -0.0010(2) 0.0053(2) 0.0051(2)
S2 0.0162(3) 0.0294(3) 0.0148(2) 0.0011(2) 0.0054(2) -0.0018(2)
C1 0.0135(10) 0.0224(11) 0.0192(10) 0.0009(9) 0.0067(8) -0.0009(9)
C2 0.0181(11) 0.0245(12) 0.0254(11) 0.0000(9) 0.0061(9) 0.0046(9)
C3 0.0206(12) 0.0294(13) 0.0178(11) 0.0003(9) 0.0036(9) -0.0037(10)
C4 0.0194(11) 0.0260(13) 0.0178(10) -0.0022(9) 0.0052(9) -0.0042(9)
C5 0.0164(10) 0.0181(11) 0.0202(10) -0.0014(8) 0.0080(8) -0.0013(8)
C6 0.0134(10) 0.0162(10) 0.0179(10) 0.0017(8) 0.0047(8) 0.0034(8)
C7 0.0216(12) 0.0147(11) 0.0263(11) 0.0006(9) 0.0099(9) -0.0007(9)
C8 0.0224(12) 0.0234(12) 0.0223(11) 0.0039(9) 0.0125(9) 0.0005(9)
C9 0.0193(11) 0.0252(12) 0.0187(10) 0.0017(9) 0.0105(9) 0.0010(9)
C10 0.0181(11) 0.0257(12) 0.0223(11) -0.0008(9) 0.0084(9) 0.0065(9)
C11 0.0203(12) 0.0440(16) 0.0262(12) 0.0058(11) 0.0077(10) 0.0054(11)
C12 0.0310(14) 0.0416(16) 0.0346(14) 0.0125(12) 0.0179(12) 0.0083(12)
C13 0.0289(14) 0.0353(15) 0.0423(15) -0.0015(12) 0.0228(12) -0.0010(12)
C14 0.0226(13) 0.0488(18) 0.0294(13) -0.0057(12) 0.0078(11) -0.0038(12)
C15 0.0224(12) 0.0378(15) 0.0236(12) 0.0033(10) 0.0061(10) 0.0020(11)
C16 0.0225(12) 0.0147(11) 0.0244(11) 0.0042(9) 0.0098(9) -0.0027(9)
C17 0.0262(12) 0.0183(11) 0.0255(12) 0.0006(9) 0.0114(10) -0.0023(9)
C18 0.0243(13) 0.0256(13) 0.0356(14) 0.0048(10) 0.0127(11) 0.0023(10)
C19 0.0223(13) 0.0315(14) 0.0343(14) 0.0038(11) 0.0027(11) -0.0046(11)
C20 0.0341(14) 0.0268(13) 0.0270(12) -0.0043(10) 0.0075(11) -0.0062(11)
C21 0.0277(13) 0.0208(12) 0.0271(12) -0.0005(9) 0.0128(10) -0.0008(10)
C22 0.0176(11) 0.0204(11) 0.0165(10) -0.0014(8) 0.0072(8) 0.0032(9)
C23 0.0277(13) 0.0294(13) 0.0202(11) 0.0039(9) 0.0101(10) -0.0012(10)
C24 0.0266(13) 0.0358(15) 0.0168(11) -0.0003(10) 0.0061(9) 0.0041(11)
C25 0.0244(12) 0.0331(14) 0.0168(11) -0.0050(9) 0.0026(9) 0.0049(10)
C26 0.0196(11) 0.0145(10) 0.0235(11) -0.0031(8) 0.0066(9) 0.0019(9)
C27 0.0162(10) 0.0140(10) 0.0179(10) 0.0018(8) 0.0077(8) -0.0002(8)
C28 0.0212(12) 0.0266(12) 0.0179(10) -0.0018(9) 0.0080(9) 0.0071(9)
C29 0.0148(11) 0.0244(12) 0.0228(11) 0.0028(9) 0.0053(9) 0.0021(9)
C30 0.0142(10) 0.0204(11) 0.0232(11) 0.0011(9) 0.0036(9) -0.0007(9)
C31 0.0261(13) 0.0309(13) 0.0224(11) 0.0073(10) 0.0117(10) -0.0003(10)
C32 0.0251(13) 0.0465(17) 0.0337(14) 0.0034(12) 0.0125(11) -0.0059(12)
C33 0.0247(15) 0.062(2) 0.0503(19) 0.0177(16) 0.0132(13) 0.0015(14)
C34 0.0401(18) 0.053(2) 0.065(2) 0.0217(17) 0.0348(17) 0.0171(15)
C35 0.062(2) 0.048(2) 0.0452(18) 0.0005(15) 0.0301(17) 0.0155(17)
C36 0.0415(17) 0.0454(18) 0.0323(14) -0.0011(13) 0.0142(13) 0.0100(14)
C37 0.0211(12) 0.0193(12) 0.0254(12) -0.0041(9) 0.0017(9) 0.0071(9)
C38 0.0261(13) 0.0157(11) 0.0343(13) -0.0022(10) 0.0090(11) 0.0011(10)
C39 0.0324(15) 0.0212(13) 0.064(2) 0.0025(13) 0.0195(14) 0.0008(11)
C40 0.0262(15) 0.0198(14) 0.079(2) -0.0073(14) 0.0015(15) -0.0038(11)
C41 0.0374(17) 0.0314(16) 0.0491(18) -0.0154(13) -0.0060(14) 0.0021(13)
C42 0.0326(15) 0.0305(15) 0.0317(14) -0.0092(11) -0.0005(11) 0.0068(12)
N1 0.0151(9) 0.0238(10) 0.0183(9) 0.0009(7) 0.0044(7) 0.0001(8)
N2 0.0143(9) 0.0204(10) 0.0193(9) -0.0009(7) 0.0064(7) -0.0018(7)
N3 0.0147(9) 0.0176(9) 0.0181(9) 0.0008(7) 0.0080(7) -0.0004(7)
N4 0.0176(9) 0.0165(9) 0.0191(9) 0.0022(7) 0.0070(7) 0.0009(7)
N5 0.0213(10) 0.0291(11) 0.0157(9) 0.0012(8) 0.0072(8) 0.0030(8)
N6 0.0189(10) 0.0223(10) 0.0180(9) -0.0038(7) 0.0054(8) 0.0012(8)
N7 0.0151(9) 0.0156(9) 0.0177(9) 0.0011(7) 0.0047(7) 0.0001(7)
N8 0.0148(9) 0.0179(9) 0.0193(9) 0.0009(7) 0.0063(7) 0.0006(7)
Br1 0.03082(13) 0.02588(13) 0.02080(11) -0.00199(9) 0.01389(10) -0.00167(10)
Br2 0.02258(12) 0.02001(12) 0.02781(12) 0.00191(9) 0.00394(9) -0.00269(9)
N9 0.0413(15) 0.0389(15) 0.0602(18) -0.0015(13) 0.0249(14) -0.0005(12)
C43 0.0314(15) 0.0249(14) 0.061(2) 0.0104(13) 0.0256(15) 0.0048(12)
C44 0.0366(17) 0.0384(18) 0.060(2) 0.0141(15) 0.0130(15) -0.0040(14)
N10 0.120(4) 0.112(3) 0.0374(18) 0.0021(19) 0.023(2) 0.034(3)
C45 0.049(2) 0.054(2) 0.0433(18) -0.0081(15) 0.0175(15) 0.0138(16)
C46 0.0393(17) 0.050(2) 0.0414(16) 0.0024(14) 0.0184(14) 0.0125(14)

loop_
_atom_type_symbol
_atom_type_description
_atom_type_scat_dispersion_real
_atom_type_scat_dispersion_imag
_atom_type_scat_source
C C 0.0033 0.0016 'International Tables Vol C Tables 4.2.6.8 and 6.1.1.4'
H H 0.0000 0.0000 'International Tables Vol C Tables 4.2.6.8 and 6.1.1.4'
N N 0.0061 0.0033 'International Tables Vol C Tables 4.2.6.8 and 6.1.1.4'
S S 0.1246 0.1234 'International Tables Vol C Tables 4.2.6.8 and 6.1.1.4'
Br Br -0.2901 2.4595 'International Tables Vol C Tables 4.2.6.8 and 6.1.1.4'
Pd Pd -0.9988 1.0072 'International Tables Vol C Tables 4.2.6.8 and 6.1.1.4'

loop_
_geom_angle_atom_site_label_1
_geom_angle_atom_site_label_2
_geom_angle_atom_site_label_3
_geom_angle
C6 Pd1 C27 90.18(9)
C6 Pd1 S2 172.79(6)
C27 Pd1 S2 96.57(6)
C6 Pd1 S1 92.84(6)
C27 Pd1 S1 176.82(6)
S2 Pd1 S1 80.45(2)
C1 S1 Pd1 114.66(8)
C22 S2 Pd1 116.25(8)
N1 C1 N2 106.11(19)
N1 C1 S1 124.17(18)
N2 C1 S1 129.70(17)
N1 C2 C10 111.2(2)
N1 C2 H2A 109.4
C10 C2 H2A 109.4
N1 C2 H2B 109.4
C10 C2 H2B 109.4
H2A C2 H2B 108.0
C4 C3 N1 107.2(2)
C4 C3 H3 126.4
N1 C3 H3 126.4
C3 C4 N2 107.0(2)
C3 C4 H4 126.5
N2 C4 H4 126.5
N2 C5 N3 108.87(18)
N2 C5 H5A 109.9
N3 C5 H5A 109.9
N2 C5 H5B 109.9
N3 C5 H5B 109.9
H5A C5 H5B 108.3
N4 C6 N3 105.43(18)
N4 C6 Pd1 130.03(16)
N3 C6 Pd1 124.54(16)
N4 C7 C16 114.95(19)
N4 C7 H7A 108.5
C16 C7 H7A 108.5
N4 C7 H7B 108.5
C16 C7 H7B 108.5
H7A C7 H7B 107.5
C9 C8 N4 107.0(2)
C9 C8 H8 126.5
N4 C8 H8 126.5
C8 C9 N3 106.3(2)
C8 C9 H9 126.8
N3 C9 H9 126.8
C15 C10 C11 118.4(2)
C15 C10 C2 120.3(2)
C11 C10 C2 121.2(2)
C12 C11 C10 120.8(2)
C12 C11 H11 119.6
C10 C11 H11 119.6
C13 C12 C11 120.0(3)
C13 C12 H12 120.0
C11 C12 H12 120.0
C14 C13 C12 119.6(3)
C14 C13 H13 120.2
C12 C13 H13 120.2
C13 C14 C15 120.7(3)
C13 C14 H14 119.7
C15 C14 H14 119.7
C14 C15 C10 120.5(2)
C14 C15 H15 119.8
C10 C15 H15 119.8
C17 C16 C21 119.0(2)
C17 C16 C7 123.0(2)
C21 C16 C7 118.0(2)
C18 C17 C16 120.2(2)
C18 C17 H17 119.9
C16 C17 H17 119.9
C19 C18 C17 120.4(2)
C19 C18 H18 119.8
C17 C18 H18 119.8
C20 C19 C18 119.8(2)
C20 C19 H19 120.1
C18 C19 H19 120.1
C19 C20 C21 120.3(2)
C19 C20 H20 119.8
C21 C20 H20 119.8
C20 C21 C16 120.2(2)
C20 C21 H21 119.9
C16 C21 H21 119.9
N5 C22 N6 106.77(19)
N5 C22 S2 123.03(18)
N6 C22 S2 130.17(18)
N5 C23 C31 111.1(2)
N5 C23 H23A 109.4
C31 C23 H23A 109.4
N5 C23 H23B 109.4
C31 C23 H23B 109.4
H23A C23 H23B 108.0
C25 C24 N5 107.7(2)
C25 C24 H24 126.2
N5 C24 H24 126.2
C24 C25 N6 107.0(2)
C24 C25 H25 126.5
N6 C25 H25 126.5
N7 C26 N6 110.28(18)
N7 C26 H26A 109.6
N6 C26 H26A 109.6
N7 C26 H26B 109.6
N6 C26 H26B 109.6
H26A C26 H26B 108.1
N8 C27 N7 104.17(18)
N8 C27 Pd1 130.09(16)
N7 C27 Pd1 125.68(16)
N8 C28 C37 113.28(19)
N8 C28 H28A 108.9
C37 C28 H28A 108.9
N8 C28 H28B 108.9
C37 C28 H28B 108.9
H28A C28 H28B 107.7
C30 C29 N8 107.1(2)
C30 C29 H29 126.5
N8 C29 H29 126.5
C29 C30 N7 106.0(2)
C29 C30 H30 127.0
N7 C30 H30 127.0
C36 C31 C32 118.8(3)
C36 C31 C23 120.0(2)
C32 C31 C23 121.2(2)
C31 C32 C33 119.9(3)
C31 C32 H32 120.0
C33 C32 H32 120.0
C34 C33 C32 120.3(3)
C34 C33 H33 119.8
C32 C33 H33 119.8
C35 C34 C33 119.2(3)
C35 C34 H34 120.4
C33 C34 H34 120.4
C34 C35 C36 120.8(3)
C34 C35 H35 119.6
C36 C35 H35 119.6
C31 C36 C35 120.9(3)
C31 C36 H36 119.6
C35 C36 H36 119.6
C38 C37 C42 119.9(3)
C38 C37 C28 122.8(2)
C42 C37 C28 117.3(2)
C37 C38 C39 119.8(3)
C37 C38 H38 120.1
C39 C38 H38 120.1
C40 C39 C38 119.9(3)
C40 C39 H39 120.0
C38 C39 H39 120.0
C41 C40 C39 119.7(3)
C41 C40 H40 120.1
C39 C40 H40 120.1
C42 C41 C40 120.8(3)
C42 C41 H41 119.6
C40 C41 H41 119.6
C41 C42 C37 119.7(3)
C41 C42 H42 120.2
C37 C42 H42 120.2
C1 N1 C3 109.7(2)
C1 N1 C2 126.11(19)
C3 N1 C2 124.10(19)
C1 N2 C4 109.94(19)
C1 N2 C5 124.94(19)
C4 N2 C5 124.88(19)
C6 N3 C9 110.75(19)
C6 N3 C5 121.95(18)
C9 N3 C5 124.93(19)
C6 N4 C8 110.53(19)
C6 N4 C7 123.81(19)
C8 N4 C7 125.23(19)
C22 N5 C24 109.4(2)
C22 N5 C23 124.64(19)
C24 N5 C23 125.8(2)
C22 N6 C25 109.1(2)
C22 N6 C26 124.65(19)
C25 N6 C26 126.2(2)
C27 N7 C30 111.67(19)
C27 N7 C26 124.28(19)
C30 N7 C26 123.42(19)
C27 N8 C29 111.09(19)
C27 N8 C28 126.74(19)
C29 N8 C28 122.05(19)
N9 C43 C44 179.2(3)
C43 C44 H44A 109.5
C43 C44 H44B 109.5
H44A C44 H44B 109.5
C43 C44 H44C 109.5
H44A C44 H44C 109.5
H44B C44 H44C 109.5
N10 C45 C46 179.3(5)
C45 C46 H46A 109.5
C45 C46 H46B 109.5
H46A C46 H46B 109.5
C45 C46 H46C 109.5
H46A C46 H46C 109.5
H46B C46 H46C 109.5

loop_
_geom_bond_atom_site_label_1
_geom_bond_atom_site_label_2
_geom_bond_distance
Pd1 C6 1.984(2)
Pd1 C27 2.015(2)
Pd1 S2 2.3492(6)
Pd1 S1 2.3635(6)
S1 C1 1.716(2)
S2 C22 1.707(2)
C1 N1 1.351(3)
C1 N2 1.351(3)
C2 N1 1.474(3)
C2 C10 1.513(3)
C2 H2A 0.9900
C2 H2B 0.9900
C3 C4 1.343(3)
C3 N1 1.389(3)
C3 H3 0.9500
C4 N2 1.386(3)
C4 H4 0.9500
C5 N2 1.454(3)
C5 N3 1.458(3)
C5 H5A 0.9900
C5 H5B 0.9900
C6 N4 1.339(3)
C6 N3 1.352(3)
C7 N4 1.461(3)
C7 C16 1.515(3)
C7 H7A 0.9900
C7 H7B 0.9900
C8 C9 1.344(3)
C8 N4 1.394(3)
C8 H8 0.9500
C9 N3 1.389(3)
C9 H9 0.9500
C10 C15 1.390(3)
C10 C11 1.397(3)
C11 C12 1.389(4)
C11 H11 0.9500
C12 C13 1.383(4)
C12 H12 0.9500
C13 C14 1.379(4)
C13 H13 0.9500
C14 C15 1.388(4)
C14 H14 0.9500
C15 H15 0.9500
C16 C17 1.389(3)
C16 C21 1.401(3)
C17 C18 1.388(4)
C17 H17 0.9500
C18 C19 1.384(4)
C18 H18 0.9500
C19 C20 1.379(4)
C19 H19 0.9500
C20 C21 1.385(4)
C20 H20 0.9500
C21 H21 0.9500
C22 N5 1.348(3)
C22 N6 1.355(3)
C23 N5 1.470(3)
C23 C31 1.509(4)
C23 H23A 0.9900
C23 H23B 0.9900
C24 C25 1.342(4)
C24 N5 1.383(3)
C24 H24 0.9500
C25 N6 1.391(3)
C25 H25 0.9500
C26 N7 1.451(3)
C26 N6 1.455(3)
C26 H26A 0.9900
C26 H26B 0.9900
C27 N8 1.351(3)
C27 N7 1.353(3)
C28 N8 1.461(3)
C28 C37 1.509(4)
C28 H28A 0.9900
C28 H28B 0.9900
C29 C30 1.343(3)
C29 N8 1.388(3)
C29 H29 0.9500
C30 N7 1.389(3)
C30 H30 0.9500
C31 C36 1.379(4)
C31 C32 1.391(4)
C32 C33 1.393(4)
C32 H32 0.9500
C33 C34 1.390(5)
C33 H33 0.9500
C34 C35 1.365(5)
C34 H34 0.9500
C35 C36 1.382(4)
C35 H35 0.9500
C36 H36 0.9500
C37 C38 1.386(4)
C37 C42 1.396(3)
C38 C39 1.393(4)
C38 H38 0.9500
C39 C40 1.389(5)
C39 H39 0.9500
C40 C41 1.379(5)
C40 H40 0.9500
C41 C42 1.378(5)
C41 H41 0.9500
C42 H42 0.9500
N9 C43 1.138(4)
C43 C44 1.460(5)
C44 H44A 0.9800
C44 H44B 0.9800
C44 H44C 0.9800
N10 C45 1.123(5)
C45 C46 1.441(5)
C46 H46A 0.9800
C46 H46B 0.9800
C46 H46C 0.9800

loop_
_geom_torsion_atom_site_label_1
_geom_torsion_atom_site_label_2
_geom_torsion_atom_site_label_3
_geom_torsion_atom_site_label_4
_geom_torsion
C6 Pd1 S1 C1 -26.09(11)
C27 Pd1 S1 C1 171.9(11)
S2 Pd1 S1 C1 151.24(9)
C6 Pd1 S2 C22 -179(100)
C27 Pd1 S2 C22 -19.76(11)
S1 Pd1 S2 C22 159.11(9)
Pd1 S1 C1 N1 158.65(17)
Pd1 S1 C1 N2 -22.8(2)
N1 C3 C4 N2 -0.9(3)
C27 Pd1 C6 N4 63.7(2)
S2 Pd1 C6 N4 -136.8(4)
S1 Pd1 C6 N4 -115.3(2)
C27 Pd1 C6 N3 -115.02(19)
S2 Pd1 C6 N3 44.5(6)
S1 Pd1 C6 N3 65.96(18)
N4 C8 C9 N3 0.3(3)
N1 C2 C10 C15 97.6(3)
N1 C2 C10 C11 -80.7(3)
C15 C10 C11 C12 -1.1(4)
C2 C10 C11 C12 177.2(2)
C10 C11 C12 C13 0.8(4)
C11 C12 C13 C14 0.2(4)
C12 C13 C14 C15 -0.9(4)
C13 C14 C15 C10 0.6(4)
C11 C10 C15 C14 0.4(4)
C2 C10 C15 C14 -177.9(2)
N4 C7 C16 C17 -27.0(3)
N4 C7 C16 C21 156.0(2)
C21 C16 C17 C18 2.0(3)
C7 C16 C17 C18 -175.0(2)
C16 C17 C18 C19 -1.0(4)
C17 C18 C19 C20 -0.7(4)
C18 C19 C20 C21 1.3(4)
C19 C20 C21 C16 -0.2(4)
C17 C16 C21 C20 -1.4(4)
C7 C16 C21 C20 175.7(2)
Pd1 S2 C22 N5 158.41(17)
Pd1 S2 C22 N6 -23.7(3)
N5 C24 C25 N6 -1.2(3)
C6 Pd1 C27 N8 53.5(2)
S2 Pd1 C27 N8 -123.92(19)
S1 Pd1 C27 N8 -144.4(10)
C6 Pd1 C27 N7 -129.54(19)
S2 Pd1 C27 N7 52.99(19)
S1 Pd1 C27 N7 32.5(13)
N8 C29 C30 N7 0.1(3)
N5 C23 C31 C36 62.6(3)
N5 C23 C31 C32 -117.8(3)
C36 C31 C32 C33 -2.1(4)
C23 C31 C32 C33 178.3(3)
C31 C32 C33 C34 1.8(5)
C32 C33 C34 C35 -0.8(5)
C33 C34 C35 C36 0.1(5)
C32 C31 C36 C35 1.4(4)
C23 C31 C36 C35 -179.0(3)
C34 C35 C36 C31 -0.4(5)
N8 C28 C37 C38 13.0(3)
N8 C28 C37 C42 -167.9(2)
C42 C37 C38 C39 2.4(4)
C28 C37 C38 C39 -178.5(2)
C37 C38 C39 C40 -0.5(4)
C38 C39 C40 C41 -2.1(4)
C39 C40 C41 C42 2.8(5)
C40 C41 C42 C37 -0.9(4)
C38 C37 C42 C41 -1.7(4)
C28 C37 C42 C41 179.1(2)
N2 C1 N1 C3 1.2(3)
S1 C1 N1 C3 -179.96(18)
N2 C1 N1 C2 -174.9(2)
S1 C1 N1 C2 3.9(3)
C4 C3 N1 C1 -0.2(3)
C4 C3 N1 C2 176.0(2)
C10 C2 N1 C1 92.8(3)
C10 C2 N1 C3 -82.8(3)
N1 C1 N2 C4 -1.8(3)
S1 C1 N2 C4 179.48(19)
N1 C1 N2 C5 -176.4(2)
S1 C1 N2 C5 4.8(3)
C3 C4 N2 C1 1.7(3)
C3 C4 N2 C5 176.4(2)
N3 C5 N2 C1 74.9(3)
N3 C5 N2 C4 -99.0(2)
N4 C6 N3 C9 0.8(2)
Pd1 C6 N3 C9 179.82(15)
N4 C6 N3 C5 164.15(19)
Pd1 C6 N3 C5 -16.9(3)
C8 C9 N3 C6 -0.7(3)
C8 C9 N3 C5 -163.4(2)
N2 C5 N3 C6 -80.4(2)
N2 C5 N3 C9 80.5(3)
N3 C6 N4 C8 -0.6(2)
Pd1 C6 N4 C8 -179.55(17)
N3 C6 N4 C7 -173.45(19)
Pd1 C6 N4 C7 7.6(3)
C9 C8 N4 C6 0.2(3)
C9 C8 N4 C7 172.9(2)
C16 C7 N4 C6 -100.6(2)
C16 C7 N4 C8 87.6(3)
N6 C22 N5 C24 0.0(3)
S2 C22 N5 C24 178.30(18)
N6 C22 N5 C23 -175.8(2)
S2 C22 N5 C23 2.5(3)
C25 C24 N5 C22 0.8(3)
C25 C24 N5 C23 176.5(2)
C31 C23 N5 C22 77.1(3)
C31 C23 N5 C24 -98.0(3)
N5 C22 N6 C25 -0.7(3)
S2 C22 N6 C25 -178.91(19)
N5 C22 N6 C26 -179.7(2)
S2 C22 N6 C26 2.1(3)
C24 C25 N6 C22 1.3(3)
C24 C25 N6 C26 -179.8(2)
N7 C26 N6 C22 76.1(3)
N7 C26 N6 C25 -102.7(2)
N8 C27 N7 C30 0.4(2)
Pd1 C27 N7 C30 -177.14(16)
N8 C27 N7 C26 171.63(19)
Pd1 C27 N7 C26 -5.9(3)
C29 C30 N7 C27 -0.3(3)
C29 C30 N7 C26 -171.6(2)
N6 C26 N7 C27 -83.7(3)
N6 C26 N7 C30 86.5(3)
N7 C27 N8 C29 -0.4(2)
Pd1 C27 N8 C29 177.03(17)
N7 C27 N8 C28 -176.5(2)
Pd1 C27 N8 C28 0.9(3)
C30 C29 N8 C27 0.2(3)
C30 C29 N8 C28 176.5(2)
C37 C28 N8 C27 58.7(3)
C37 C28 N8 C29 -117.0(2)
